data_7235525
loop_
_publ_author_name
'Parveen, Shagufta'
'Hussain, Saghir'
'Zhu, Shaojuan'
'Qin, Xiangyu'
'Hao, Xin'
'Zhang, Shuzhen'
'Lu, Jianglu'
'Zhu, Changjin'

_publ_section_title
;
 Selective synthesis and comparative activity of olefinic isomers of
 1,2-benzothiazine-1,1-dioxide carboxylates as aldose reductase inhibitors
;
_journal_issue 40
_journal_name_full 'RSC Advances'
_journal_page_first 21134
_journal_paper_doi 10.1039/c4ra01016g
_journal_volume 4
_journal_year 2014
_chemical_formula_moiety 'C18 H14 F3 N O4 S'
_chemical_formula_sum 'C18 H14 F3 N O4 S'
_chemical_formula_weight 397.36
_space_group_IT_number 15
_space_group_name_Hall '-C 2yc'
_space_group_name_H-M_alt 'C 1 2/c 1'
_symmetry_cell_setting monoclinic
_symmetry_space_group_name_H-M 'C 1 2/c 1'
_atom_sites_solution_hydrogens geom
_atom_sites_solution_primary direct
_atom_sites_solution_secondary difmap
_audit_creation_method SHELXL-97
_cell_angle_alpha 90.00
_cell_angle_beta 110.800(3)
_cell_angle_gamma 90.00
_cell_formula_units_Z 8
_cell_length_a 18.947(5)
_cell_length_b 8.529(2)
_cell_length_c 22.067(6)
_cell_measurement_reflns_used 5980
_cell_measurement_temperature 153(2)
_cell_measurement_theta_max 29.127
_cell_measurement_theta_min 2.682
_cell_volume 3333.6(15)
_computing_cell_refinement 'CrystalClear (Rigaku Inc., 2008)'
_computing_data_collection 'CrystalClear (Rigaku Inc., 2008)'
_computing_data_reduction 'CrystalClear (Rigaku Inc., 2008)'
_computing_structure_refinement 'SHELXL-97 (Sheldrick, 1997)'
_computing_structure_solution 'SHELXS-97 (Sheldrick, 1990)'
_diffrn_ambient_temperature 153(2)
_diffrn_detector_area_resol_mean 28.5714
_diffrn_measured_fraction_theta_full 0.997
_diffrn_measured_fraction_theta_max 0.997
_diffrn_measurement_device_type AFC10/Saturn724+
_diffrn_measurement_method 'phi and omega scans'
_diffrn_radiation_monochromator graphite
_diffrn_radiation_source 'Rotating Anode'
_diffrn_radiation_type MoK\a
_diffrn_radiation_wavelength 0.71073
_diffrn_reflns_av_R_equivalents 0.0295
_diffrn_reflns_av_sigmaI/netI 0.0283
_diffrn_reflns_limit_h_max 25
_diffrn_reflns_limit_h_min -25
_diffrn_reflns_limit_k_max 11
_diffrn_reflns_limit_k_min -11
_diffrn_reflns_limit_l_max 30
_diffrn_reflns_limit_l_min -25
_diffrn_reflns_number 17852
_diffrn_reflns_theta_full 29.13
_diffrn_reflns_theta_max 29.13
_diffrn_reflns_theta_min 2.65
_diffrn_standards_decay_% 0
_diffrn_standards_interval_count 0
_diffrn_standards_interval_time 0
_diffrn_standards_number 0
_exptl_absorpt_coefficient_mu 0.252
_exptl_absorpt_correction_T_max 0.9202
_exptl_absorpt_correction_T_min 0.8633
_exptl_absorpt_correction_type multiiscans
_exptl_crystal_colour Colorless
_exptl_crystal_density_diffrn 1.583
_exptl_crystal_density_method 'not measured'
_exptl_crystal_description Prism
_exptl_crystal_F_000 1632
_exptl_crystal_size_max 0.60
_exptl_crystal_size_mid 0.40
_exptl_crystal_size_min 0.34
_refine_diff_density_max 0.272
_refine_diff_density_min -0.387
_refine_diff_density_rms 0.051
_refine_ls_extinction_coef 0.0008(3)
_refine_ls_extinction_expression Fc^*^=kFc[1+0.001xFc^2^\l^3^/sin(2\q)]^-1/4^
_refine_ls_extinction_method SHELXL
_refine_ls_goodness_of_fit_ref 1.000
_refine_ls_hydrogen_treatment constr
_refine_ls_matrix_type full
_refine_ls_number_parameters 246
_refine_ls_number_reflns 4476
_refine_ls_number_restraints 0
_refine_ls_restrained_S_all 1.000
_refine_ls_R_factor_all 0.0485
_refine_ls_R_factor_gt 0.0425
_refine_ls_shift/su_max 0.001
_refine_ls_shift/su_mean 0.000
_refine_ls_structure_factor_coef Fsqd
_refine_ls_weighting_details 'calc w=1/[\s^2^(Fo^2^)+(0.0681P)^2^+2.3600P] where P=(Fo^2^+2Fc^2^)/3'
_refine_ls_weighting_scheme calc
_refine_ls_wR_factor_gt 0.1141
_refine_ls_wR_factor_ref 0.1201
_reflns_number_gt 4114
_reflns_number_total 4476
_reflns_threshold_expression >2sigma(I)
_cod_data_source_file c4ra01016g2.cif
_cod_data_source_block bo2326_crystal_4a
_cod_depositor_comments
;
The following automatic conversions were performed:

data item '_symmetry_cell_setting' value 'Monoclinic' was changed to
'monoclinic' in accordance with the
/home/saulius/struct/COD-crude-data/automatic-downloads/DataCite-retrospective/RSC/depositions/lib/dictionaries/cif_core.dic
dictionary named 'cif_core.dic' version 2.4.2 last updated on
2011-04-26.

Automatic conversion script
Id: cif_fix_values 6909 2019-04-08 15:41:33Z antanas 
;
_cod_original_cell_volume 3333.8(15)
_cod_original_sg_symbol_H-M C2/c
_cod_database_code 7235525

loop_
_symmetry_equiv_pos_as_xyz
'x, y, z'
'-x, y, -z+1/2'
'x+1/2, y+1/2, z'
'-x+1/2, y+1/2, -z+1/2'
'-x, -y, -z'
'x, -y, z-1/2'
'-x+1/2, -y+1/2, -z'
'x+1/2, -y+1/2, z-1/2'

loop_
_atom_site_label
_atom_site_type_symbol
_atom_site_fract_x
_atom_site_fract_y
_atom_site_fract_z
_atom_site_U_iso_or_equiv
_atom_site_adp_type
_atom_site_occupancy
_atom_site_symmetry_multiplicity
_atom_site_calc_flag
_atom_site_refinement_flags
S1 S 0.433426(19) 0.45134(4) 0.588127(17) 0.02185(12) Uani 1 1 d .
F1 F 0.52472(7) 0.98739(13) 0.57148(5) 0.0432(3) Uani 1 1 d .
F2 F 0.59846(7) 1.12414(16) 0.79182(7) 0.0603(4) Uani 1 1 d .
F3 F 0.61385(6) 0.81867(17) 0.82452(5) 0.0512(3) Uani 1 1 d .
O1 O 0.45696(6) 0.32852(13) 0.55483(6) 0.0315(3) Uani 1 1 d .
O2 O 0.46244(7) 0.44377(14) 0.65745(5) 0.0348(3) Uani 1 1 d .
O3 O 0.27522(7) 0.71296(13) 0.29579(5) 0.0289(2) Uani 1 1 d .
O4 O 0.29496(7) 0.48468(13) 0.34970(5) 0.0322(3) Uani 1 1 d .
N1 N 0.45661(6) 0.62343(14) 0.56659(6) 0.0220(3) Uani 1 1 d .
C1 C 0.33518(8) 0.46315(16) 0.55668(6) 0.0192(3) Uani 1 1 d .
C2 C 0.29617(8) 0.36961(17) 0.58590(7) 0.0232(3) Uani 1 1 d .
H2 H 0.3225 0.3151 0.6250 0.028 Uiso 1 1 calc R
C3 C 0.21831(9) 0.35690(18) 0.55733(7) 0.0255(3) Uani 1 1 d .
H3 H 0.1908 0.2935 0.5766 0.031 Uiso 1 1 calc R
C4 C 0.18091(8) 0.43812(17) 0.50013(8) 0.0251(3) Uani 1 1 d .
H4 H 0.1276 0.4291 0.4804 0.030 Uiso 1 1 calc R
C5 C 0.21993(8) 0.53165(17) 0.47154(7) 0.0219(3) Uani 1 1 d .
H5 H 0.1929 0.5860 0.4326 0.026 Uiso 1 1 calc R
C6 C 0.29897(8) 0.54782(15) 0.49904(6) 0.0186(3) Uani 1 1 d .
C7 C 0.34199(8) 0.64970(16) 0.47185(6) 0.0190(3) Uani 1 1 d .
C8 C 0.41467(8) 0.68378(16) 0.50540(6) 0.0208(3) Uani 1 1 d .
H8 H 0.4394 0.7541 0.4861 0.025 Uiso 1 1 calc R
C9 C 0.53798(8) 0.66477(18) 0.59684(7) 0.0256(3) Uani 1 1 d .
H9A H 0.5562 0.7045 0.5628 0.031 Uiso 1 1 calc R
H9B H 0.5670 0.5688 0.6154 0.031 Uiso 1 1 calc R
C10 C 0.55319(7) 0.78635(18) 0.64936(7) 0.0236(3) Uani 1 1 d .
C11 C 0.54641(9) 0.94470(19) 0.63472(8) 0.0295(3) Uani 1 1 d .
C12 C 0.56031(10) 1.0614(2) 0.68058(10) 0.0377(4) Uani 1 1 d .
H12 H 0.5540 1.1689 0.6686 0.045 Uiso 1 1 calc R
C13 C 0.58370(10) 1.0158(2) 0.74448(9) 0.0385(4) Uani 1 1 d .
C14 C 0.59138(9) 0.8594(2) 0.76121(8) 0.0345(4) Uani 1 1 d .
C15 C 0.57594(8) 0.7441(2) 0.71467(7) 0.0279(3) Uani 1 1 d .
H15 H 0.5807 0.6367 0.7269 0.033 Uiso 1 1 calc R
C16 C 0.30488(8) 0.73047(17) 0.40765(6) 0.0221(3) Uani 1 1 d .
H16A H 0.3370 0.8196 0.4047 0.026 Uiso 1 1 calc R
H16B H 0.2558 0.7737 0.4062 0.026 Uiso 1 1 calc R
C17 C 0.29146(7) 0.62547(17) 0.34934(6) 0.0206(3) Uani 1 1 d .
C18 C 0.26519(10) 0.6300(2) 0.23606(7) 0.0328(4) Uani 1 1 d .
H18A H 0.3140 0.5891 0.2372 0.039 Uiso 1 1 calc R
H18B H 0.2449 0.7019 0.1993 0.039 Uiso 1 1 calc R
H18C H 0.2299 0.5428 0.2313 0.039 Uiso 1 1 calc R

loop_
_atom_site_aniso_label
_atom_site_aniso_U_11
_atom_site_aniso_U_22
_atom_site_aniso_U_33
_atom_site_aniso_U_23
_atom_site_aniso_U_13
_atom_site_aniso_U_12
S1 0.02031(18) 0.02131(19) 0.02048(19) 0.00164(12) 0.00299(13) 0.00179(12)
F1 0.0476(6) 0.0364(6) 0.0364(6) 0.0096(5) 0.0038(5) -0.0015(5)
F2 0.0495(7) 0.0649(8) 0.0674(8) -0.0467(7) 0.0220(6) -0.0195(6)
F3 0.0426(6) 0.0833(9) 0.0227(5) -0.0120(5) 0.0054(4) -0.0155(6)
O1 0.0247(5) 0.0251(6) 0.0453(7) -0.0038(5) 0.0129(5) 0.0034(4)
O2 0.0351(6) 0.0393(7) 0.0206(5) 0.0078(5) -0.0017(5) -0.0029(5)
O3 0.0401(6) 0.0288(6) 0.0170(5) 0.0021(4) 0.0091(4) 0.0006(5)
O4 0.0460(7) 0.0234(6) 0.0236(5) -0.0009(4) 0.0078(5) 0.0046(5)
N1 0.0182(5) 0.0234(6) 0.0201(5) -0.0003(4) 0.0014(4) -0.0014(4)
C1 0.0211(6) 0.0186(6) 0.0175(6) -0.0017(5) 0.0064(5) 0.0011(5)
C2 0.0292(7) 0.0208(7) 0.0216(6) 0.0009(5) 0.0115(5) 0.0012(5)
C3 0.0283(7) 0.0227(7) 0.0297(7) -0.0022(6) 0.0155(6) -0.0024(6)
C4 0.0208(6) 0.0245(7) 0.0302(7) -0.0059(6) 0.0092(6) -0.0021(5)
C5 0.0201(6) 0.0226(7) 0.0203(6) -0.0019(5) 0.0040(5) 0.0002(5)
C6 0.0205(6) 0.0172(6) 0.0173(6) -0.0025(5) 0.0056(5) 0.0000(5)
C7 0.0216(6) 0.0178(6) 0.0168(6) -0.0008(5) 0.0057(5) 0.0003(5)
C8 0.0233(6) 0.0194(6) 0.0190(6) -0.0005(5) 0.0066(5) 0.0001(5)
C9 0.0172(6) 0.0301(8) 0.0263(7) -0.0057(6) 0.0038(5) -0.0017(5)
C10 0.0162(6) 0.0270(7) 0.0241(7) -0.0038(5) 0.0029(5) -0.0021(5)
C11 0.0218(7) 0.0294(8) 0.0321(8) 0.0004(6) 0.0032(6) -0.0017(6)
C12 0.0293(8) 0.0264(8) 0.0532(11) -0.0090(7) 0.0094(8) -0.0033(6)
C13 0.0257(7) 0.0447(10) 0.0445(10) -0.0256(8) 0.0119(7) -0.0099(7)
C14 0.0221(7) 0.0538(11) 0.0248(7) -0.0104(7) 0.0050(6) -0.0070(7)
C15 0.0207(6) 0.0325(8) 0.0263(7) -0.0013(6) 0.0031(5) -0.0022(6)
C16 0.0265(6) 0.0192(6) 0.0190(6) 0.0016(5) 0.0061(5) 0.0011(5)
C17 0.0182(6) 0.0244(7) 0.0180(6) 0.0023(5) 0.0049(5) 0.0015(5)
C18 0.0366(8) 0.0436(10) 0.0179(7) -0.0009(6) 0.0095(6) 0.0026(7)

loop_
_atom_type_symbol
_atom_type_description
_atom_type_scat_dispersion_real
_atom_type_scat_dispersion_imag
_atom_type_scat_source
C C 0.0033 0.0016 'International Tables Vol C Tables 4.2.6.8 and 6.1.1.4'
H H 0.0000 0.0000 'International Tables Vol C Tables 4.2.6.8 and 6.1.1.4'
N N 0.0061 0.0033 'International Tables Vol C Tables 4.2.6.8 and 6.1.1.4'
O O 0.0106 0.0060 'International Tables Vol C Tables 4.2.6.8 and 6.1.1.4'
F F 0.0171 0.0103 'International Tables Vol C Tables 4.2.6.8 and 6.1.1.4'
S S 0.1246 0.1234 'International Tables Vol C Tables 4.2.6.8 and 6.1.1.4'

loop_
_geom_angle_atom_site_label_1
_geom_angle_atom_site_label_2
_geom_angle_atom_site_label_3
_geom_angle
O2 S1 O1 116.23(7)
O2 S1 N1 107.91(7)
O1 S1 N1 109.77(7)
O2 S1 C1 112.23(7)
O1 S1 C1 108.64(7)
N1 S1 C1 100.95(6)
C17 O3 C18 116.51(12)
C8 N1 C9 119.24(12)
C8 N1 S1 119.16(10)
C9 N1 S1 114.89(10)
C2 C1 C6 122.88(13)
C2 C1 S1 116.75(11)
C6 C1 S1 119.80(11)
C3 C2 C1 119.22(13)
C3 C2 H2 120.4
C1 C2 H2 120.4
C2 C3 C4 119.32(14)
C2 C3 H3 120.3
C4 C3 H3 120.3
C5 C4 C3 121.20(14)
C5 C4 H4 119.4
C3 C4 H4 119.4
C4 C5 C6 121.25(13)
C4 C5 H5 119.4
C6 C5 H5 119.4
C5 C6 C1 116.13(13)
C5 C6 C7 123.04(12)
C1 C6 C7 120.80(12)
C8 C7 C6 121.03(12)
C8 C7 C16 117.66(13)
C6 C7 C16 121.13(12)
C7 C8 N1 124.89(13)
C7 C8 H8 117.6
N1 C8 H8 117.6
N1 C9 C10 113.15(12)
N1 C9 H9A 108.9
C10 C9 H9A 108.9
N1 C9 H9B 108.9
C10 C9 H9B 108.9
H9A C9 H9B 107.8
C11 C10 C15 117.48(14)
C11 C10 C9 121.08(14)
C15 C10 C9 121.43(14)
F1 C11 C12 118.10(15)
F1 C11 C10 118.10(14)
C12 C11 C10 123.80(16)
C13 C12 C11 117.20(17)
C13 C12 H12 121.4
C11 C12 H12 121.4
F2 C13 C12 120.24(19)
F2 C13 C14 118.88(18)
C12 C13 C14 120.88(15)
F3 C14 C15 119.49(17)
F3 C14 C13 119.34(16)
C15 C14 C13 121.17(16)
C14 C15 C10 119.45(16)
C14 C15 H15 120.3
C10 C15 H15 120.3
C7 C16 C17 114.23(12)
C7 C16 H16A 108.7
C17 C16 H16A 108.7
C7 C16 H16B 108.7
C17 C16 H16B 108.7
H16A C16 H16B 107.6
O4 C17 O3 123.90(13)
O4 C17 C16 126.38(13)
O3 C17 C16 109.72(12)
O3 C18 H18A 109.5
O3 C18 H18B 109.5
H18A C18 H18B 109.5
O3 C18 H18C 109.5
H18A C18 H18C 109.5
H18B C18 H18C 109.5

loop_
_geom_bond_atom_site_label_1
_geom_bond_atom_site_label_2
_geom_bond_distance
S1 O2 1.4316(12)
S1 O1 1.4383(12)
S1 N1 1.6497(13)
S1 C1 1.7434(15)
F1 C11 1.357(2)
F2 C13 1.3474(19)
F3 C14 1.353(2)
O3 C17 1.3378(17)
O3 C18 1.4478(18)
O4 C17 1.2025(19)
N1 C8 1.3992(17)
N1 C9 1.4886(17)
C1 C2 1.392(2)
C1 C6 1.4109(19)
C2 C3 1.387(2)
C2 H2 0.9500
C3 C4 1.393(2)
C3 H3 0.9500
C4 C5 1.383(2)
C4 H4 0.9500
C5 C6 1.4088(19)
C5 H5 0.9500
C6 C7 1.4583(19)
C7 C8 1.3434(19)
C7 C16 1.5063(18)
C8 H8 0.9500
C9 C10 1.505(2)
C9 H9A 0.9900
C9 H9B 0.9900
C10 C11 1.384(2)
C10 C15 1.397(2)
C11 C12 1.377(2)
C12 C13 1.376(3)
C12 H12 0.9500
C13 C14 1.378(3)
C14 C15 1.376(2)
C15 H15 0.9500
C16 C17 1.5133(19)
C16 H16A 0.9900
C16 H16B 0.9900
C18 H18A 0.9800
C18 H18B 0.9800
C18 H18C 0.9800

loop_
_geom_torsion_atom_site_label_1
_geom_torsion_atom_site_label_2
_geom_torsion_atom_site_label_3
_geom_torsion_atom_site_label_4
_geom_torsion
O2 S1 N1 C8 -157.74(11)
O1 S1 N1 C8 74.69(12)
C1 S1 N1 C8 -39.86(12)
O2 S1 N1 C9 51.15(12)
O1 S1 N1 C9 -76.43(11)
C1 S1 N1 C9 169.02(10)
O2 S1 C1 C2 -40.80(13)
O1 S1 C1 C2 89.14(12)
N1 S1 C1 C2 -155.47(11)
O2 S1 C1 C6 147.55(11)
O1 S1 C1 C6 -82.52(12)
N1 S1 C1 C6 32.88(12)
C6 C1 C2 C3 0.6(2)
S1 C1 C2 C3 -170.81(11)
C1 C2 C3 C4 -0.1(2)
C2 C3 C4 C5 -0.3(2)
C3 C4 C5 C6 0.3(2)
C4 C5 C6 C1 0.2(2)
C4 C5 C6 C7 -177.63(13)
C2 C1 C6 C5 -0.6(2)
S1 C1 C6 C5 170.51(10)
C2 C1 C6 C7 177.27(13)
S1 C1 C6 C7 -11.60(18)
C5 C6 C7 C8 167.88(13)
C1 C6 C7 C8 -9.9(2)
C5 C6 C7 C16 -7.2(2)
C1 C6 C7 C16 175.10(12)
C6 C7 C8 N1 2.5(2)
C16 C7 C8 N1 177.71(13)
C9 N1 C8 C7 176.87(13)
S1 N1 C8 C7 27.01(19)
C8 N1 C9 C10 103.37(15)
S1 N1 C9 C10 -105.55(13)
N1 C9 C10 C11 -84.75(17)
N1 C9 C10 C15 96.41(16)
C15 C10 C11 F1 179.67(13)
C9 C10 C11 F1 0.8(2)
C15 C10 C11 C12 -0.4(2)
C9 C10 C11 C12 -179.27(15)
F1 C11 C12 C13 -178.72(15)
C10 C11 C12 C13 1.3(3)
C11 C12 C13 F2 179.84(15)
C11 C12 C13 C14 -1.1(3)
F2 C13 C14 F3 -0.3(2)
C12 C13 C14 F3 -179.39(15)
F2 C13 C14 C15 179.04(15)
C12 C13 C14 C15 0.0(3)
F3 C14 C15 C10 -179.62(13)
C13 C14 C15 C10 1.0(2)
C11 C10 C15 C14 -0.8(2)
C9 C10 C15 C14 178.09(14)
C8 C7 C16 C17 106.98(15)
C6 C7 C16 C17 -77.82(16)
C18 O3 C17 O4 -3.1(2)
C18 O3 C17 C16 176.48(12)
C7 C16 C17 O4 13.9(2)
C7 C16 C17 O3 -165.64(12)
